data_1569485
loop_
_publ_author_name
'Nakano, Akiyuki'
'Raut, Vivek S.'
'Asao, Naoki'
'Ando, Akane'
'Fujisawa, Kiyoshi'
'Higashimura, Hideyuki'

_publ_section_title
;
 Enzyme-inspired catalysts with high activity and selectivity for
 oxidative polymerization of 2-phenylphenol
;
_journal_issue 17
_journal_name_full 'Catalysis Science &amp; Technology'
_journal_page_first 4968
_journal_page_last 4977
_journal_paper_doi 10.1039/D3CY00170A
_journal_volume 13
_journal_year 2023
_chemical_formula_moiety 'C18 H10 Cl Cu F6 N3 P'
_chemical_formula_sum 'C18 H10 Cl Cu F6 N3 P'
_chemical_formula_weight 512.26
_space_group_crystal_system trigonal
_space_group_IT_number 147
_space_group_name_Hall '-P 3'
_space_group_name_H-M_alt 'P -3'
_atom_sites_solution_hydrogens geom
_atom_sites_solution_primary direct
_atom_sites_solution_secondary difmap
_audit_update_record
;
2023-01-28 deposited with the CCDC.	2023-07-11 downloaded from the CCDC.
;
_cell_angle_alpha 90.0000
_cell_angle_beta 90.0000
_cell_angle_gamma 120.0000
_cell_formula_units_Z 4
_cell_length_a 10.9907(8)
_cell_length_b 10.9907(8)
_cell_length_c 23.1929(16)
_cell_measurement_reflns_used 4834
_cell_measurement_temperature 178
_cell_measurement_theta_max 27.50
_cell_measurement_theta_min 3.00
_cell_volume 2426.3(3)
_computing_cell_refinement 'CrysAlisPro 1.171.41.118a (Rigaku OD, 2021)'
_computing_data_collection 'CrysAlisPro 1.171.41.118a (Rigaku OD, 2021)'
_computing_data_reduction 'CrysAlisPro 1.171.41.118a (Rigaku OD, 2021)'
_computing_molecular_graphics 'CrystalStructure 4.3'
_computing_publication_material 'CrystalStructure 4.3 (Rigaku, 2018)'
_computing_structure_refinement 'SHELXL Version 2014/3 (Sheldrick, 2008)'
_computing_structure_solution 'Il Milione (Burla, et al., 2007)'
_diffrn_ambient_temperature 178
_diffrn_detector_area_resol_mean 5.814
_diffrn_measured_fraction_theta_full 0.997
_diffrn_measured_fraction_theta_max 0.998
_diffrn_measurement_device_type 'Rigaku XtaLAB P200'
_diffrn_measurement_method \w
_diffrn_radiation_type 'Mo K\a'
_diffrn_radiation_wavelength 0.71073
_diffrn_reflns_av_R_equivalents 0.0339
_diffrn_reflns_av_unetI/netI 0.0362
_diffrn_reflns_Laue_measured_fraction_full 0.997
_diffrn_reflns_Laue_measured_fraction_max 0.998
_diffrn_reflns_limit_h_max 10
_diffrn_reflns_limit_h_min -14
_diffrn_reflns_limit_k_max 14
_diffrn_reflns_limit_k_min -13
_diffrn_reflns_limit_l_max 30
_diffrn_reflns_limit_l_min -22
_diffrn_reflns_number 11627
_diffrn_reflns_point_group_measured_fraction_full 0.997
_diffrn_reflns_point_group_measured_fraction_max 0.998
_diffrn_reflns_theta_full 25.242
_diffrn_reflns_theta_max 27.490
_diffrn_reflns_theta_min 3.395
_diffrn_standards_number 0
_exptl_absorpt_coefficient_mu 1.129
_exptl_absorpt_correction_T_max 0.882
_exptl_absorpt_correction_T_min 0.819
_exptl_absorpt_correction_type multi-scan
_exptl_absorpt_process_details
;
CrysAlisPro 1.171.41.118a (Rigaku Oxford Diffraction, 2021)
Empirical absorption correction using spherical harmonics,
implemented in SCALE3 ABSPACK scaling algorithm.
;
_exptl_crystal_colour yellow
_exptl_crystal_density_diffrn 1.402
_exptl_crystal_density_method 'not measured'
_exptl_crystal_description block
_exptl_crystal_F_000 1016.00
_exptl_crystal_size_max 0.192
_exptl_crystal_size_mid 0.147
_exptl_crystal_size_min 0.111
_refine_diff_density_max 8.09
_refine_diff_density_min -2.18
_refine_ls_extinction_method none
_refine_ls_goodness_of_fit_ref 1.048
_refine_ls_hydrogen_treatment constr
_refine_ls_number_parameters 190
_refine_ls_number_reflns 3726
_refine_ls_number_restraints 0
_refine_ls_R_factor_all 0.1336
_refine_ls_R_factor_gt 0.1213
_refine_ls_shift/su_max 0.000
_refine_ls_structure_factor_coef Fsqd
_refine_ls_weighting_details 'w = 1/[\s^2^(Fo^2^)+(0.1532P)^2^+17.1117P] where P=(Fo^2^+2Fc^2^)/3'
_refine_ls_weighting_scheme calc
_refine_ls_wR_factor_gt 0.3052
_refine_ls_wR_factor_ref 0.3133
_reflns_Friedel_coverage 0.000
_reflns_number_gt 3150
_reflns_number_total 3726
_reflns_threshold_expression F^2^>2.0\s(F^2^)
_cod_data_source_file d3cy00170a2.cif
_cod_data_source_block tacnCuClPF6
_cod_depositor_comments 'Adding full bibliography for 1569484--1569485.cif.'
_cod_database_code 1569485
_shelxl_version_number 2014-3

loop_
_space_group_symop_id
_space_group_symop_operation_xyz
1 +X,+Y,+Z
2 -Y,+X-Y,+Z
3 -X+Y,-X,+Z
4 -X,-Y,-Z
5 +Y,-X+Y,-Z
6 +X-Y,+X,-Z

loop_
_atom_site_label
_atom_site_type_symbol
_atom_site_fract_x
_atom_site_fract_y
_atom_site_fract_z
_atom_site_U_iso_or_equiv
_atom_site_adp_type
_atom_site_occupancy
_atom_site_site_symmetry_order
_atom_site_calc_flag
_atom_site_refinement_flags_posn
_atom_site_refinement_flags_adp
_atom_site_refinement_flags_occupancy
_atom_site_disorder_assembly
_atom_site_disorder_group
Cu1 Cu 0.6667 1.3333 0.39945(4) 0.0268(4) Uani 1 3 d S T P . .
Cu2 Cu 0.3333 0.6667 0.1468(12) 0.600(14) Uani 1 3 d S T P . .
Cl1 Cl 0.6667 1.3333 0.49262(10) 0.0389(6) Uani 1 3 d S T P . .
Cl2 Cl 0.3333 0.6667 0.2347(15) 0.83(6) Uani 1 3 d S T P . .
P1 P 0.6667 1.3333 0.11661(11) 0.0338(6) Uani 1 3 d S T P . .
P2 P 0.0000 1.0000 0.30102(13) 0.0414(7) Uani 1 3 d S T P . .
F1 F 0.6734(7) 1.2194(6) 0.1558(2) 0.0759(16) Uani 1 1 d . . . . .
F2 F 0.5539(5) 1.2121(5) 0.07551(18) 0.0562(12) Uani 1 1 d . . . . .
F3 F -0.0839(9) 0.8645(8) 0.2631(4) 0.124(3) Uani 1 1 d . . . . .
F4 F 0.0821(10) 1.1323(9) 0.3387(4) 0.144(4) Uani 1 1 d . . . . .
N1 N 0.5529(5) 1.1606(5) 0.34706(19) 0.0286(10) Uani 1 1 d . . . . .
N2 N 0.2307(5) 0.7375(5) 0.1016(2) 0.0285(10) Uani 1 1 d . . . . .
C1 C 0.5912(8) 0.9926(7) 0.4051(3) 0.0439(15) Uani 1 1 d . . . . .
H1A H 0.6536 0.9920 0.3751 0.053 Uiso 1 1 calc R U . . .
H1B H 0.6462 1.0679 0.4328 0.053 Uiso 1 1 calc R U . . .
H1C H 0.5458 0.9020 0.4252 0.053 Uiso 1 1 calc R U . . .
C2 C 0.3842(7) 1.0179(7) 0.4252(3) 0.0435(15) Uani 1 1 d . . . . .
H2A H 0.3116 1.0338 0.4083 0.052 Uiso 1 1 calc R U . . .
H2B H 0.3398 0.9272 0.4451 0.052 Uiso 1 1 calc R U . . .
H2C H 0.4402 1.0931 0.4527 0.052 Uiso 1 1 calc R U . . .
C3 C 0.3884(8) 0.8981(7) 0.3353(4) 0.0517(18) Uani 1 1 d . . . . .
H3A H 0.4478 0.8961 0.3043 0.062 Uiso 1 1 calc R U . . .
H3B H 0.3443 0.8081 0.3559 0.062 Uiso 1 1 calc R U . . .
H3C H 0.3154 0.9140 0.3189 0.062 Uiso 1 1 calc R U . . .
C4 C 0.4791(7) 1.0176(6) 0.3776(3) 0.0360(13) Uani 1 1 d . . . . .
C5 C 0.4478(7) 1.1929(7) 0.3206(3) 0.0386(13) Uani 1 1 d . . . . .
H5A H 0.3723 1.1720 0.3488 0.046 Uiso 1 1 calc R U . . .
H5B H 0.4046 1.1316 0.2866 0.046 Uiso 1 1 calc R U . . .
C6 C 0.6545(7) 1.1693(7) 0.3021(3) 0.0377(13) Uani 1 1 d . . . . .
H6A H 0.6408 1.2115 0.2668 0.045 Uiso 1 1 calc R U . . .
H6B H 0.6334 1.0730 0.2924 0.045 Uiso 1 1 calc R U . . .
C7 C 0.2948(8) 0.9511(7) 0.1608(3) 0.0489(17) Uani 1 1 d . . . . .
H7A H 0.3640 0.9360 0.1814 0.059 Uiso 1 1 calc R U . . .
H7B H 0.3396 1.0117 0.1273 0.059 Uiso 1 1 calc R U . . .
H7C H 0.2586 0.9962 0.1866 0.059 Uiso 1 1 calc R U . . .
C8 C 0.1122(10) 0.7213(8) 0.1941(4) 0.063(2) Uani 1 1 d . . . . .
H8A H 0.0339 0.6295 0.1828 0.076 Uiso 1 1 calc R U . . .
H8B H 0.1841 0.7085 0.2137 0.076 Uiso 1 1 calc R U . . .
H8C H 0.0780 0.7675 0.2204 0.076 Uiso 1 1 calc R U . . .
C9 C 0.0679(9) 0.8339(10) 0.1089(5) 0.064(2) Uani 1 1 d . . . . .
H9A H -0.0094 0.7429 0.0960 0.076 Uiso 1 1 calc R U . . .
H9B H 0.0312 0.8787 0.1346 0.076 Uiso 1 1 calc R U . . .
H9C H 0.1122 0.8942 0.0753 0.076 Uiso 1 1 calc R U . . .
C10 C 0.1754(7) 0.8119(7) 0.1408(3) 0.0409(15) Uani 1 1 d . . . . .
C11 C 0.3350(6) 0.8272(6) 0.0575(3) 0.0330(12) Uani 1 1 d . . . . .
H11A H 0.3222 0.9084 0.0491 0.040 Uiso 1 1 calc R U . . .
H11B H 0.3167 0.7725 0.0215 0.040 Uiso 1 1 calc R U . . .
C12 C 0.1187(6) 0.6054(6) 0.0760(3) 0.0329(12) Uani 1 1 d . . . . .
H12A H 0.0790 0.6280 0.0420 0.040 Uiso 1 1 calc R U . . .
H12B H 0.0422 0.5564 0.1045 0.040 Uiso 1 1 calc R U . . .
C13 C 0.1352(11) 1.013(2) 0.5113(4) 0.093(4) Uani 1 1 d . . . . .
H13A H 0.1340 1.0133 0.5540 0.111 Uiso 1 1 calc R U . . .
H13B H 0.2251 1.0223 0.4984 0.111 Uiso 1 1 calc R U . . .

loop_
_atom_site_aniso_label
_atom_site_aniso_U_11
_atom_site_aniso_U_22
_atom_site_aniso_U_33
_atom_site_aniso_U_23
_atom_site_aniso_U_13
_atom_site_aniso_U_12
Cu1 0.0311(4) 0.0311(4) 0.0183(6) 0.000 0.000 0.0156(2)
Cu2 0.64(2) 0.64(2) 0.52(3) 0.000 0.000 0.321(12)
Cl1 0.0479(9) 0.0479(9) 0.0208(10) 0.000 0.000 0.0239(5)
Cl2 1.13(9) 1.13(9) 0.23(3) 0.000 0.000 0.56(5)
P1 0.0368(9) 0.0368(9) 0.0278(12) 0.000 0.000 0.0184(4)
P2 0.0410(10) 0.0410(10) 0.0423(15) 0.000 0.000 0.0205(5)
F1 0.120(5) 0.081(4) 0.042(2) 0.020(2) -0.002(3) 0.062(4)
F2 0.050(2) 0.049(2) 0.045(2) -0.0028(18) -0.0023(18) 0.006(2)
F3 0.106(6) 0.091(5) 0.159(7) -0.065(5) -0.057(5) 0.037(4)
F4 0.131(7) 0.107(6) 0.174(8) -0.094(6) -0.045(6) 0.044(6)
N1 0.033(2) 0.025(2) 0.027(2) -0.0053(17) -0.0038(18) 0.0141(19)
N2 0.025(2) 0.026(2) 0.035(2) 0.0062(18) 0.0014(18) 0.0129(19)
C1 0.048(4) 0.032(3) 0.054(4) 0.005(3) -0.001(3) 0.022(3)
C2 0.040(3) 0.034(3) 0.049(4) 0.002(3) 0.006(3) 0.013(3)
C3 0.042(4) 0.032(3) 0.068(5) -0.017(3) -0.006(3) 0.009(3)
C4 0.034(3) 0.024(3) 0.045(3) -0.003(2) -0.002(2) 0.011(2)
C5 0.033(3) 0.039(3) 0.042(3) -0.008(3) -0.012(2) 0.017(3)
C6 0.043(3) 0.037(3) 0.032(3) -0.009(2) 0.001(2) 0.019(3)
C7 0.046(4) 0.034(3) 0.064(4) -0.006(3) 0.016(3) 0.018(3)
C8 0.073(6) 0.043(4) 0.059(5) 0.001(3) 0.033(4) 0.017(4)
C9 0.043(4) 0.058(5) 0.103(7) -0.003(5) 0.003(4) 0.034(4)
C10 0.034(3) 0.029(3) 0.059(4) 0.001(3) 0.013(3) 0.016(3)
C11 0.030(3) 0.031(3) 0.039(3) 0.012(2) 0.005(2) 0.016(2)
C12 0.025(3) 0.030(3) 0.042(3) 0.004(2) -0.006(2) 0.012(2)
C13 0.054(6) 0.186(13) 0.062(6) -0.014(8) 0.001(5) 0.078(8)

loop_
_atom_type_symbol
_atom_type_description
_atom_type_scat_dispersion_real
_atom_type_scat_dispersion_imag
_atom_type_scat_source
C C 0.0033 0.0016
;
International Tables for Crystallography
(Vol. C, Tables 4.2.6.8 and 6.1.1.4)
;
H H 0.0000 0.0000
;
International Tables for Crystallography
(Vol. C, Table 6.1.1.4)
;
N N 0.0061 0.0033
;
International Tables for Crystallography
(Vol. C, Tables 4.2.6.8 and 6.1.1.4)
;
Cu Cu 0.3201 1.2651
;
International Tables for Crystallography
(Vol. C, Tables 4.2.6.8 and 6.1.1.4)
;
Cl Cl 0.1484 0.1585
;
International Tables for Crystallography
(Vol. C, Tables 4.2.6.8 and 6.1.1.4)
;
P P 0.1023 0.0942
;
International Tables for Crystallography
(Vol. C, Tables 4.2.6.8 and 6.1.1.4)
;
F F 0.0171 0.0103
;
International Tables for Crystallography
(Vol. C, Tables 4.2.6.8 and 6.1.1.4)
;

loop_
_geom_angle_atom_site_label_1
_geom_angle_atom_site_label_2
_geom_angle_atom_site_label_3
_geom_angle
_geom_angle_site_symmetry_1
_geom_angle_site_symmetry_3
_geom_angle_publ_flag
N1 Cu1 N1 88.94(19) 2_775 . ?
N1 Cu1 N1 88.94(19) 2_775 3_575 ?
N1 Cu1 N1 88.94(19) . 3_575 ?
N1 Cu1 Cl1 126.01(13) 2_775 . ?
N1 Cu1 Cl1 126.01(13) . . ?
N1 Cu1 Cl1 126.01(13) 3_575 . ?
N2 Cu2 N2 94.2(9) . 3_565 ?
N2 Cu2 N2 94.2(9) . 2_665 ?
N2 Cu2 N2 94.2(9) 3_565 2_665 ?
N2 Cu2 Cl2 122.3(7) . . ?
N2 Cu2 Cl2 122.3(7) 3_565 . ?
N2 Cu2 Cl2 122.3(7) 2_665 . ?
F1 P1 F1 90.1(3) . 2_775 ?
F1 P1 F1 90.1(3) . 3_575 ?
F1 P1 F1 90.1(3) 2_775 3_575 ?
F1 P1 F2 91.2(3) . 2_775 ?
F1 P1 F2 90.4(3) 2_775 2_775 ?
F1 P1 F2 178.5(3) 3_575 2_775 ?
F1 P1 F2 90.4(3) . . ?
F1 P1 F2 178.5(3) 2_775 . ?
F1 P1 F2 91.2(3) 3_575 . ?
F2 P1 F2 88.2(2) 2_775 . ?
F1 P1 F2 178.5(3) . 3_575 ?
F1 P1 F2 91.2(3) 2_775 3_575 ?
F1 P1 F2 90.4(3) 3_575 3_575 ?
F2 P1 F2 88.2(2) 2_775 3_575 ?
F2 P1 F2 88.2(2) . 3_575 ?
F4 P2 F4 91.1(6) . 3_465 ?
F4 P2 F4 91.1(6) . 2_675 ?
F4 P2 F4 91.1(6) 3_465 2_675 ?
F4 P2 F3 88.5(5) . 2_675 ?
F4 P2 F3 88.7(6) 3_465 2_675 ?
F4 P2 F3 179.5(6) 2_675 2_675 ?
F4 P2 F3 88.7(6) . 3_465 ?
F4 P2 F3 179.5(6) 3_465 3_465 ?
F4 P2 F3 88.5(5) 2_675 3_465 ?
F3 P2 F3 91.7(5) 2_675 3_465 ?
F4 P2 F3 179.5(6) . . ?
F4 P2 F3 88.5(5) 3_465 . ?
F4 P2 F3 88.7(6) 2_675 . ?
F3 P2 F3 91.7(5) 2_675 . ?
F3 P2 F3 91.7(5) 3_465 . ?
C6 N1 C5 109.8(5) . . ?
C6 N1 C4 112.5(5) . . ?
C5 N1 C4 110.9(5) . . ?
C6 N1 Cu1 105.2(3) . . ?
C5 N1 Cu1 102.0(3) . . ?
C4 N1 Cu1 115.9(3) . . ?
C12 N2 C11 111.2(5) . . ?
C12 N2 C10 113.8(5) . . ?
C11 N2 C10 115.7(5) . . ?
C12 N2 Cu2 100.7(4) . . ?
C11 N2 Cu2 103.0(6) . . ?
C10 N2 Cu2 110.7(7) . . ?
C4 C1 H1A 109.5 . . ?
C4 C1 H1B 109.5 . . ?
H1A C1 H1B 109.5 . . ?
C4 C1 H1C 109.5 . . ?
H1A C1 H1C 109.5 . . ?
H1B C1 H1C 109.5 . . ?
C4 C2 H2A 109.5 . . ?
C4 C2 H2B 109.5 . . ?
H2A C2 H2B 109.5 . . ?
C4 C2 H2C 109.5 . . ?
H2A C2 H2C 109.5 . . ?
H2B C2 H2C 109.5 . . ?
C4 C3 H3A 109.5 . . ?
C4 C3 H3B 109.5 . . ?
H3A C3 H3B 109.5 . . ?
C4 C3 H3C 109.5 . . ?
H3A C3 H3C 109.5 . . ?
H3B C3 H3C 109.5 . . ?
C2 C4 C1 108.3(6) . . ?
C2 C4 N1 110.1(5) . . ?
C1 C4 N1 108.4(5) . . ?
C2 C4 C3 108.2(5) . . ?
C1 C4 C3 110.4(6) . . ?
N1 C4 C3 111.4(5) . . ?
N1 C5 C6 111.8(5) . 3_575 ?
N1 C5 H5A 109.3 . . ?
C6 C5 H5A 109.3 3_575 . ?
N1 C5 H5B 109.3 . . ?
C6 C5 H5B 109.3 3_575 . ?
H5A C5 H5B 107.9 . . ?
N1 C6 C5 113.7(5) . 2_775 ?
N1 C6 H6A 108.8 . . ?
C5 C6 H6A 108.8 2_775 . ?
N1 C6 H6B 108.8 . . ?
C5 C6 H6B 108.8 2_775 . ?
H6A C6 H6B 107.7 . . ?
C10 C7 H7A 109.5 . . ?
C10 C7 H7B 109.5 . . ?
H7A C7 H7B 109.5 . . ?
C10 C7 H7C 109.5 . . ?
H7A C7 H7C 109.5 . . ?
H7B C7 H7C 109.5 . . ?
C10 C8 H8A 109.5 . . ?
C10 C8 H8B 109.5 . . ?
H8A C8 H8B 109.5 . . ?
C10 C8 H8C 109.5 . . ?
H8A C8 H8C 109.5 . . ?
H8B C8 H8C 109.5 . . ?
C10 C9 H9A 109.5 . . ?
C10 C9 H9B 109.5 . . ?
H9A C9 H9B 109.5 . . ?
C10 C9 H9C 109.5 . . ?
H9A C9 H9C 109.5 . . ?
H9B C9 H9C 109.5 . . ?
C7 C10 C9 110.0(6) . . ?
C7 C10 C8 107.2(6) . . ?
C9 C10 C8 111.4(7) . . ?
C7 C10 N2 110.3(5) . . ?
C9 C10 N2 110.1(6) . . ?
C8 C10 N2 107.8(5) . . ?
N2 C11 C12 113.4(5) . 3_565 ?
N2 C11 H11A 108.9 . . ?
C12 C11 H11A 108.9 3_565 . ?
N2 C11 H11B 108.9 . . ?
C12 C11 H11B 108.9 3_565 . ?
H11A C11 H11B 107.7 . . ?
N2 C12 C11 112.1(5) . 2_665 ?
N2 C12 H12A 109.2 . . ?
C11 C12 H12A 109.2 2_665 . ?
N2 C12 H12B 109.2 . . ?
C11 C12 H12B 109.2 2_665 . ?
H12A C12 H12B 107.9 . . ?
C13 C13 C13 108.6(7) 6_666 5_456 ?
C13 C13 H13A 110.0 6_666 . ?
C13 C13 H13A 110.0 5_456 . ?
C13 C13 H13B 110.0 6_666 . ?
C13 C13 H13B 110.0 5_456 . ?
H13A C13 H13B 108.4 . . ?

loop_
_geom_bond_atom_site_label_1
_geom_bond_atom_site_label_2
_geom_bond_distance
_geom_bond_site_symmetry_2
_geom_bond_publ_flag
Cu1 N1 2.066(4) 2_775 ?
Cu1 N1 2.066(5) . ?
Cu1 N1 2.066(4) 3_575 ?
Cu1 Cl1 2.161(3) . ?
Cu2 N2 1.963(15) . ?
Cu2 N2 1.963(15) 3_565 ?
Cu2 N2 1.963(15) 2_665 ?
Cu2 Cl2 2.04(3) . ?
P1 F1 1.579(5) . ?
P1 F1 1.579(5) 2_775 ?
P1 F1 1.579(5) 3_575 ?
P1 F2 1.603(4) 2_775 ?
P1 F2 1.603(4) . ?
P1 F2 1.603(4) 3_575 ?
P2 F4 1.543(7) . ?
P2 F4 1.543(7) 3_465 ?
P2 F4 1.543(7) 2_675 ?
P2 F3 1.571(7) 2_675 ?
P2 F3 1.571(7) 3_465 ?
P2 F3 1.571(7) . ?
N1 C6 1.495(8) . ?
N1 C5 1.499(8) . ?
N1 C4 1.535(7) . ?
N2 C12 1.480(7) . ?
N2 C11 1.484(7) . ?
N2 C10 1.536(8) . ?
C1 C4 1.529(9) . ?
C1 H1A 0.9800 . ?
C1 H1B 0.9800 . ?
C1 H1C 0.9800 . ?
C2 C4 1.519(9) . ?
C2 H2A 0.9800 . ?
C2 H2B 0.9800 . ?
C2 H2C 0.9800 . ?
C3 C4 1.540(9) . ?
C3 H3A 0.9800 . ?
C3 H3B 0.9800 . ?
C3 H3C 0.9800 . ?
C5 C6 1.518(9) 3_575 ?
C5 H5A 0.9900 . ?
C5 H5B 0.9900 . ?
C6 C5 1.518(9) 2_775 ?
C6 H6A 0.9900 . ?
C6 H6B 0.9900 . ?
C7 C10 1.506(9) . ?
C7 H7A 0.9800 . ?
C7 H7B 0.9800 . ?
C7 H7C 0.9800 . ?
C8 C10 1.521(10) . ?
C8 H8A 0.9800 . ?
C8 H8B 0.9800 . ?
C8 H8C 0.9800 . ?
C9 C10 1.513(11) . ?
C9 H9A 0.9800 . ?
C9 H9B 0.9800 . ?
C9 H9C 0.9800 . ?
C11 C12 1.525(8) 3_565 ?
C11 H11A 0.9900 . ?
C11 H11B 0.9900 . ?
C12 C11 1.525(8) 2_665 ?
C12 H12A 0.9900 . ?
C12 H12B 0.9900 . ?
C13 C13 1.512(10) 6_666 ?
C13 C13 1.512(11) 5_456 ?
C13 H13A 0.9900 . ?
C13 H13B 0.9900 . ?

loop_
_geom_torsion_atom_site_label_1
_geom_torsion_atom_site_label_2
_geom_torsion_atom_site_label_3
_geom_torsion_atom_site_label_4
_geom_torsion
_geom_torsion_site_symmetry_1
_geom_torsion_site_symmetry_2
_geom_torsion_site_symmetry_3
_geom_torsion_site_symmetry_4
_geom_torsion_publ_flag
C6 N1 C4 C2 176.5(5) . . . . ?
C5 N1 C4 C2 -60.1(6) . . . . ?
Cu1 N1 C4 C2 55.5(6) . . . . ?
C6 N1 C4 C1 58.2(6) . . . . ?
C5 N1 C4 C1 -178.4(5) . . . . ?
Cu1 N1 C4 C1 -62.8(6) . . . . ?
C6 N1 C4 C3 -63.5(7) . . . . ?
C5 N1 C4 C3 59.9(6) . . . . ?
Cu1 N1 C4 C3 175.5(4) . . . . ?
C6 N1 C5 C6 -68.0(6) . . . 3_575 ?
C4 N1 C5 C6 167.1(5) . . . 3_575 ?
Cu1 N1 C5 C6 43.1(5) . . . 3_575 ?
C5 N1 C6 C5 132.0(5) . . . 2_775 ?
C4 N1 C6 C5 -104.1(6) . . . 2_775 ?
Cu1 N1 C6 C5 22.9(6) . . . 2_775 ?
C12 N2 C10 C7 -175.0(5) . . . . ?
C11 N2 C10 C7 -44.3(7) . . . . ?
Cu2 N2 C10 C7 72.4(6) . . . . ?
C12 N2 C10 C9 -53.5(7) . . . . ?
C11 N2 C10 C9 77.2(7) . . . . ?
Cu2 N2 C10 C9 -166.1(5) . . . . ?
C12 N2 C10 C8 68.3(7) . . . . ?
C11 N2 C10 C8 -161.0(6) . . . . ?
Cu2 N2 C10 C8 -44.3(7) . . . . ?
C12 N2 C11 C12 -131.1(5) . . . 3_565 ?
C10 N2 C11 C12 97.0(6) . . . 3_565 ?
Cu2 N2 C11 C12 -24.0(7) . . . 3_565 ?
C11 N2 C12 C11 69.2(6) . . . 2_665 ?
C10 N2 C12 C11 -157.9(5) . . . 2_665 ?
Cu2 N2 C12 C11 -39.4(8) . . . 2_665 ?
